data_1525291
loop_
_publ_author_name
'Sima, M.'
'Smetana, Z.'

_publ_section_title
;
 Influence of Ni-concentration on the magnetic structure in Tb (Cu, Ni)2
 system
;
_journal_name_full 'Solid State Communications'
_journal_page_first 981
_journal_page_last 984
_journal_volume 49
_journal_year 1984
_chemical_formula_sum 'Cu1.4 Ni0.6 Tb'
_chemical_name_systematic '(Cu0.7 Ni0.3)2 Tb'
_space_group_IT_number 74
_symmetry_space_group_name_Hall '-I 2b 2'
_symmetry_space_group_name_H-M 'I m m a'
_cell_angle_alpha 90
_cell_angle_beta 90
_cell_angle_gamma 90
_cell_formula_units_Z 4
_cell_length_a 4.23
_cell_length_b 6.82
_cell_length_c 7.29
_cell_volume 210.306
_citation_journal_id_ASTM SSCOA4
_cod_data_source_file Sima_SSCOA4_1984_1583.cif
_cod_data_source_block Cu1.4Ni0.6Tb1
_cod_original_cell_volume 210.3063
_cod_original_formula_sum 'Cu1.4 Ni0.6 Tb1'
_cod_database_code 1525291

loop_
_symmetry_equiv_pos_as_xyz
x,y,z
-x,-y+1/2,z
x,-y,-z
-x,y+1/2,-z
-x,-y,-z
x,y-1/2,-z
-x,y,z
x,-y-1/2,z
x+1/2,y+1/2,z+1/2
-x+1/2,-y+1,z+1/2
x+1/2,-y+1/2,-z+1/2
-x+1/2,y+1,-z+1/2
-x+1/2,-y+1/2,-z+1/2
x+1/2,y,-z+1/2
-x+1/2,y+1/2,z+1/2
x+1/2,-y,z+1/2

loop_
_atom_site_label
_atom_site_type_symbol
_atom_site_fract_x
_atom_site_fract_y
_atom_site_fract_z
_atom_site_occupancy
_atom_site_U_iso_or_equiv
Ni1 Ni 0 0.061 0.165 0.3 0.0
Tb1 Tb 0 0.25 0.541 1 0.0
Cu1 Cu 0 0.061 0.165 0.7 0.0
